data_1535091
loop_
_publ_author_name
'Sorokina, N.I.'
'Voronkova, V.I.'
'Verin, I.A.'
'Yanovskii, V.K.'
'Simonov, V.I.'

_publ_section_title
;
 Crystal structures of compounds in the K Ti O P O4 K Ge O P O4 system.
;
_journal_name_full Kristallografiya
_journal_page_first 457
_journal_page_last 460
_journal_volume 41
_journal_year 1996
_chemical_formula_sum 'Ge0.042 K O5 P Ti0.958'
_chemical_name_systematic 'K (Ge0.042 Ti0.958 O) (P O4)'
_space_group_IT_number 33
_symmetry_space_group_name_Hall 'P 2c -2n'
_symmetry_space_group_name_H-M 'P n a 21'
_cell_angle_alpha 90
_cell_angle_beta 90
_cell_angle_gamma 90
_cell_formula_units_Z 8
_cell_length_a 12.7788
_cell_length_b 6.4002
_cell_length_c 10.5268
_cell_volume 860.954
_citation_journal_id_ASTM KRISAJ
_cod_data_source_file Sorokina_KRISAJ_1996_1537.cif
_cod_data_source_block Ge0.042K1O5P1Ti0.958
_cod_original_cell_volume 860.9541
_cod_original_formula_sum 'Ge0.042 K1 O5 P1 Ti0.958'
_cod_database_code 1535091

loop_
_symmetry_equiv_pos_as_xyz
x,y,z
-x,-y,z+1/2
-x+1/2,y+1/2,z+1/2
x+1/2,-y+1/2,z

loop_
_atom_site_label
_atom_site_type_symbol
_atom_site_fract_x
_atom_site_fract_y
_atom_site_fract_z
_atom_site_occupancy
_atom_site_U_iso_or_equiv
P1 P+5 0.49823 0.33588 0.259 1 0.0
O8 O-2 0.2536 0.46099 0.39734 1 0.0
P2 P+5 0.18109 0.50239 0.51103 1 0.0
Ge1 Ge+4 0.24653 0.26625 0.25082 0.083 0.0
O4 O-2 0.5938 0.19271 0.2395 1 0.0
O9 O-2 0.22393 0.04351 0.38766 1 0.0
O6 O-2 0.11167 0.6924 0.48513 1 0.0
O7 O-2 0.25364 0.54064 0.62666 1 0.0
O10 O-2 0.225 -0.03534 0.64174 1 0.0
K2 K+1 0.37903 0.78088 0.31281 1 0.0
O5 O-2 0.11235 0.3113 0.54044 1 0.0
K1 K+1 0.10506 0.69769 0.06722 1 0.0
O3 O-2 0.40036 0.19814 0.27826 1 0.0
Ti1 Ti+4 0.37218 0.49994 0 1 0.0
O2 O-2 0.50994 0.46498 0.38264 1 0.0
O1 O-2 0.48599 0.48672 0.14848 1 0.0
Ti2 Ti+4 0.24653 0.26625 0.25082 0.917 0.0
